data_7204588
loop_
_publ_author_name
'Yanko Moreno'
'Andr\'es Vega'
'Svetlana Ushak'
'Ricardo Baggio'
'Octavio Pe\~na'
'Eric Le Fur'
'Jean-Yves Pivan'
'Evgenia Spodine'

_publ_section_title
;
 Magnetic properties of phosphate-bridged copper(II) organic--inorganic
 hybrid compounds
;
_journal_issue 9
_journal_name_full 'J. Mater. Chem.'
_journal_page_first 2381
_journal_page_last 2387
_journal_paper_doi 10.1039/b212463g
_journal_volume 13
_journal_year 2003
_chemical_formula_moiety '[Cu2(dpa)2(V2P2O12)]n'
_chemical_formula_sum 'C10 H9 Cu N3 O6 P V'
_chemical_formula_weight 412.65
_chemical_name_systematic
;
?
;
_space_group_IT_number 2
_symmetry_cell_setting triclinic
_symmetry_space_group_name_Hall '-P 1'
_symmetry_space_group_name_H-M 'P -1'
_atom_sites_solution_hydrogens geom
_atom_sites_solution_primary direct
_atom_sites_solution_secondary difmap
_audit_creation_method SHELXL-97
_cell_angle_alpha 107.030(4)
_cell_angle_beta 105.119(4)
_cell_angle_gamma 98.158(4)
_cell_formula_units_Z 2
_cell_length_a 7.3914(17)
_cell_length_b 9.863(2)
_cell_length_c 10.311(2)
_cell_measurement_reflns_used 4707
_cell_measurement_temperature 273(2)
_cell_measurement_theta_max 27.99
_cell_measurement_theta_min 2.0
_cell_volume 674.2(2)
_computing_data_collection 'Bruker SMART (BRUKER 1996)'
_computing_data_reduction 'Bruker SAINTPLUS V6.02 (BRUKER 1997)'
_computing_molecular_graphics 'Bruker SHELXTL V6.10(BRUKER 2000)'
_computing_publication_material 'Bruker SHELXTL V6.10(BRUKER 2000)'
_computing_structure_refinement 'Bruker SHELXTL V6.10(BRUKER 2000)'
_computing_structure_solution 'Bruker SHELXTL V6.10(BRUKER 2000)'
_diffrn_ambient_temperature 273(2)
_diffrn_measured_fraction_theta_full 0.867
_diffrn_measured_fraction_theta_max 0.867
_diffrn_measurement_device_type 'Siemens SMART CCD area detector'
_diffrn_measurement_method 'phi and omega scans'
_diffrn_radiation_monochromator graphite
_diffrn_radiation_source 'fine-focus sealed tube'
_diffrn_radiation_type MoK\a
_diffrn_radiation_wavelength 0.71073
_diffrn_reflns_av_R_equivalents 0.0700
_diffrn_reflns_av_sigmaI/netI 0.2000
_diffrn_reflns_limit_h_max 9
_diffrn_reflns_limit_h_min -7
_diffrn_reflns_limit_k_max 12
_diffrn_reflns_limit_k_min -12
_diffrn_reflns_limit_l_max 12
_diffrn_reflns_limit_l_min -13
_diffrn_reflns_number 3408
_diffrn_reflns_theta_full 27.99
_diffrn_reflns_theta_max 27.99
_diffrn_reflns_theta_min 2.18
_diffrn_standards_decay_% 'no decay'
_exptl_absorpt_coefficient_mu 2.422
_exptl_absorpt_correction_T_max 1.00
_exptl_absorpt_correction_T_min 0.584
_exptl_absorpt_correction_type 'SADABS (BRUKER, 1996)'
_exptl_crystal_colour green
_exptl_crystal_density_diffrn 2.033
_exptl_crystal_density_method 'not measured'
_exptl_crystal_description needles
_exptl_crystal_F_000 410
_exptl_crystal_size_max 0.09
_exptl_crystal_size_mid 0.06
_exptl_crystal_size_min 0.05
_refine_diff_density_max 0.495
_refine_diff_density_min -0.453
_refine_diff_density_rms 0.107
_refine_ls_extinction_method none
_refine_ls_goodness_of_fit_ref 0.765
_refine_ls_hydrogen_treatment mixed
_refine_ls_matrix_type full
_refine_ls_number_parameters 235
_refine_ls_number_reflns 2816
_refine_ls_number_restraints 9
_refine_ls_restrained_S_all 0.764
_refine_ls_R_factor_all 0.1393
_refine_ls_R_factor_gt 0.0570
_refine_ls_shift/su_max 0.001
_refine_ls_shift/su_mean 0.000
_refine_ls_structure_factor_coef Fsqd
_refine_ls_weighting_details 'calc w==1/[\s^2^(Fo^2^)+(0.0229P)^2^+0.0000P] where P==(Fo^2^+2Fc^2^)/3'
_refine_ls_weighting_scheme calc
_refine_ls_wR_factor_gt 0.0888
_refine_ls_wR_factor_ref 0.1080
_reflns_number_gt 1260
_reflns_number_total 2816
_reflns_threshold_expression >2sigma(I)
_cod_data_source_file b212463g.txt
_cod_data_source_block '[Cu2(dpa)2(V2P2O12)]n'
_cod_depositor_comments
;
The following automatic conversions were performed:
'_symmetry_cell_setting' value 'Triclinic' changed to 'triclinic'
according to '/home/saulius/struct/CIF-dictionaries/cif_core.dic'
dictionary named 'cif_core.dic' version 2.4.1 from
2010-06-29.

'_geom_angle_publ_flag' value 'Y' changed to 'y' according to
'/home/saulius/struct/CIF-dictionaries/cif_core.dic' dictionary named
'cif_core.dic' version 2.4.1 from 2010-06-29 (12
times).

'_geom_bond_publ_flag' value 'Y' changed to 'y' according to
'/home/saulius/struct/CIF-dictionaries/cif_core.dic' dictionary named
'cif_core.dic' version 2.4.1 from 2010-06-29 (7 times).

Automatic conversion script
Id: cif_fix_enum 1527 2010-12-29 10:47:43Z saulius 
;
_cod_original_cell_volume 674.1(3)
_cod_database_code 7204588

loop_
_symmetry_equiv_pos_as_xyz
'x, y, z'
'-x, -y, -z'

loop_
_atom_site_label
_atom_site_type_symbol
_atom_site_fract_x
_atom_site_fract_y
_atom_site_fract_z
_atom_site_U_iso_or_equiv
_atom_site_adp_type
_atom_site_occupancy
_atom_site_symmetry_multiplicity
_atom_site_calc_flag
_atom_site_refinement_flags
_atom_site_disorder_assembly
_atom_site_disorder_group
Cu Cu 0.38305(14) 0.50920(10) 0.25142(9) 0.0388(3) Uani 1 1 d . . .
N1 N 0.2632(8) 0.3929(6) 0.0472(6) 0.0323(16) Uani 1 1 d . . .
C1 C 0.2215(12) 0.2466(9) 0.0110(8) 0.046(2) Uani 1 1 d D . .
H1 H 0.287(8) 0.205(6) 0.089(4) 0.04(2) Uiso 1 1 d D . .
C2 C 0.1167(12) 0.1510(9) -0.1218(8) 0.050(2) Uani 1 1 d D . .
H2 H 0.089(10) 0.041(2) -0.128(7) 0.06(3) Uiso 1 1 d D . .
C3 C 0.0468(12) 0.2062(10) -0.2264(8) 0.053(2) Uani 1 1 d D . .
H3 H -0.061(7) 0.144(7) -0.324(4) 0.08(3) Uiso 1 1 d D . .
C4 C 0.0825(12) 0.3528(10) -0.1958(8) 0.046(2) Uani 1 1 d D . .
H4 H 0.022(9) 0.412(7) -0.258(6) 0.07(3) Uiso 1 1 d D . .
C5 C 0.1962(10) 0.4432(9) -0.0562(8) 0.037(2) Uani 1 1 d . . .
N2 N 0.2287(9) 0.5935(8) -0.0286(6) 0.0426(18) Uani 1 1 d D . .
H2N H 0.152(7) 0.606(6) -0.112(3) 0.028(19) Uiso 1 1 d D . .
C6 C 0.3353(10) 0.7125(8) 0.0893(7) 0.0314(18) Uani 1 1 d . . .
C7 C 0.3564(12) 0.8503(9) 0.0765(8) 0.046(2) Uani 1 1 d D . .
H7 H 0.267(8) 0.870(7) -0.010(5) 0.07(3) Uiso 1 1 d D . .
C8 C 0.4615(12) 0.9696(8) 0.1922(10) 0.050(2) Uani 1 1 d D . .
H8 H 0.428(9) 1.055(5) 0.156(6) 0.06(2) Uiso 1 1 d D . .
C9 C 0.5490(12) 0.9534(8) 0.3171(8) 0.041(2) Uani 1 1 d D . .
H9 H 0.652(6) 1.021(5) 0.415(3) 0.04(2) Uiso 1 1 d D . .
C10 C 0.5277(11) 0.8166(9) 0.3250(7) 0.041(2) Uani 1 1 d D . .
H10 H 0.588(6) 0.810(5) 0.426(2) 0.005(14) Uiso 1 1 d D . .
N3 N 0.4182(8) 0.6942(6) 0.2120(6) 0.0291(15) Uani 1 1 d . . .
P P 0.6683(3) 0.3960(2) 0.4330(2) 0.0285(5) Uani 1 1 d . . .
O1 O 0.5053(7) 0.3590(5) 0.2991(4) 0.0392(13) Uani 1 1 d . . .
O2 O 0.6102(7) 0.3921(5) 0.5589(4) 0.0416(14) Uani 1 1 d . . .
O3 O 0.7968(6) 0.5493(5) 0.4608(4) 0.0340(13) Uani 1 1 d . . .
O4 O 0.7971(7) 0.2845(5) 0.4087(5) 0.0476(15) Uani 1 1 d . . .
V V 0.96535(18) 0.70064(13) 0.61460(13) 0.0337(4) Uani 1 1 d . . .
O5 O 0.9044(7) 0.8501(5) 0.6210(5) 0.0573(17) Uani 1 1 d . . .
O6 O 0.9723(8) 0.6687(6) 0.7581(5) 0.0649(18) Uani 1 1 d . . .

loop_
_atom_site_aniso_label
_atom_site_aniso_U_11
_atom_site_aniso_U_22
_atom_site_aniso_U_33
_atom_site_aniso_U_23
_atom_site_aniso_U_13
_atom_site_aniso_U_12
Cu 0.0501(7) 0.0304(6) 0.0275(5) 0.0097(4) 0.0016(5) 0.0052(5)
N1 0.031(4) 0.034(4) 0.028(3) 0.012(3) 0.002(3) 0.006(3)
C1 0.048(6) 0.040(5) 0.035(5) 0.008(4) -0.003(4) 0.007(4)
C2 0.062(6) 0.035(6) 0.036(5) 0.001(4) 0.001(5) 0.010(5)
C3 0.044(6) 0.045(6) 0.038(5) -0.011(4) 0.004(5) -0.011(4)
C4 0.041(6) 0.057(6) 0.031(5) 0.012(4) 0.006(4) 0.005(5)
C5 0.028(5) 0.042(5) 0.036(5) 0.008(4) 0.014(4) 0.001(4)
N2 0.044(5) 0.060(5) 0.025(4) 0.027(4) 0.001(3) 0.010(4)
C6 0.027(5) 0.037(5) 0.030(4) 0.009(4) 0.013(4) 0.007(4)
C7 0.047(6) 0.039(5) 0.054(6) 0.033(5) 0.001(5) 0.007(4)
C8 0.057(6) 0.025(5) 0.071(6) 0.027(5) 0.012(5) 0.010(4)
C9 0.055(6) 0.023(5) 0.034(5) 0.007(4) 0.008(4) -0.002(4)
C10 0.047(6) 0.044(5) 0.023(4) 0.010(4) 0.005(4) 0.000(4)
N3 0.027(4) 0.028(4) 0.031(3) 0.016(3) 0.003(3) 0.001(3)
P 0.0284(12) 0.0214(11) 0.0286(11) 0.0065(8) 0.0021(10) 0.0020(9)
O1 0.043(3) 0.027(3) 0.034(3) 0.011(2) -0.004(3) -0.002(2)
O2 0.066(4) 0.034(3) 0.023(3) 0.011(2) 0.017(3) -0.001(3)
O3 0.041(3) 0.024(3) 0.032(3) 0.008(2) 0.010(2) -0.002(2)
O4 0.033(3) 0.024(3) 0.073(4) 0.006(3) 0.012(3) -0.001(2)
V 0.0330(9) 0.0286(8) 0.0303(7) 0.0048(6) 0.0020(6) 0.0057(6)
O5 0.055(4) 0.025(3) 0.067(4) -0.001(3) -0.002(3) 0.009(3)
O6 0.057(4) 0.103(5) 0.036(3) 0.028(3) 0.010(3) 0.024(4)

loop_
_atom_type_symbol
_atom_type_description
_atom_type_scat_dispersion_real
_atom_type_scat_dispersion_imag
_atom_type_scat_source
C C 0.0033 0.0016 'International Tables Vol C Tables 4.2.6.8 and 6.1.1.4'
H H 0.0000 0.0000 'International Tables Vol C Tables 4.2.6.8 and 6.1.1.4'
N N 0.0061 0.0033 'International Tables Vol C Tables 4.2.6.8 and 6.1.1.4'
O O 0.0106 0.0060 'International Tables Vol C Tables 4.2.6.8 and 6.1.1.4'
P P 0.1023 0.0942 'International Tables Vol C Tables 4.2.6.8 and 6.1.1.4'
V V 0.3005 0.5294 'International Tables Vol C Tables 4.2.6.8 and 6.1.1.4'
Cu Cu 0.3201 1.2651 'International Tables Vol C Tables 4.2.6.8 and 6.1.1.4'

loop_
_geom_angle_atom_site_label_1
_geom_angle_atom_site_label_2
_geom_angle_atom_site_label_3
_geom_angle
_geom_angle_site_symmetry_1
_geom_angle_site_symmetry_3
_geom_angle_publ_flag
O2 Cu O1 94.8(2) 2_666 . y
O2 Cu N1 156.4(2) 2_666 . y
O1 Cu N1 94.7(2) . . y
O2 Cu N3 91.7(2) 2_666 . y
O1 Cu N3 146.4(2) . . y
N1 Cu N3 92.3(2) . . y
C6 N3 C10 117.0(6) . . ?
C6 N3 Cu 126.2(5) . . ?
C10 N3 Cu 116.6(5) . . ?
C9 C1 N3 123.0(7) . . ?
C8 C9 C10 119.0(7) . . ?
C9 C8 C7 119.8(7) . . ?
C8 C7 C6 119.6(7) . . ?
N3 C6 N2 119.6(7) . . ?
N3 C6 C7 121.6(7) . . ?
N2 C6 C7 118.8(7) . . ?
C6 N2 C5 133.1(6) . . ?
N1 C5 N2 120.2(6) . . ?
N1 C5 C4 123.3(8) . . ?
N2 C5 C4 116.4(7) . . ?
C3 C7 C5 118.1(8) . . ?
C4 C8 C2 119.8(7) . . ?
C1 C9 C3 118.1(8) . . ?
N1 C10 C2 124.7(7) . . ?
C5 N3 C1 115.9(6) . . ?
C5 N3 Cu 126.2(5) . . ?
C1 N3 Cu 117.3(5) . . ?
O3 P O1 114.6(3) . . ?
O3 P O4 107.4(3) . . ?
O3 P O4 108.8(3) . . ?
O3 P O2 111.6(3) . . ?
O1 P O2 107.7(3) . . ?
O4 P O2 106.4(3) . . ?
P O1 Cu 121.1(3) . . ?
P O3 V 137.3(3) . . ?
P O2 Cu 148.6(3) . 2_666 ?
P O4 V 132.7(3) . 2_766 ?
O5 V O6 110.4(3) . . y
O5 V O4 108.2(3) . 2_766 y
O6 V O4 110.0(3) . 2_766 y
O5 V O2 110.7(2) . . y
O6 V O2 109.7(3) . . y
O4 V O2 107.7(2) 2_766 . y

loop_
_geom_bond_atom_site_label_1
_geom_bond_atom_site_label_2
_geom_bond_distance
_geom_bond_site_symmetry_2
_geom_bond_publ_flag
Cu O2 1.896(4) 2_666 y
Cu O1 1.956(5) . y
Cu N1 1.964(5) . y
Cu N3 1.979(5) . y
N3 C6 1.330(8) . ?
N3 C10 1.370(8) . ?
C10 C9 1.365(9) . ?
C9 C8 1.349(10) . ?
C8 C7 1.359(10) . ?
C7 C6 1.394(9) . ?
C6 N2 1.371(8) . ?
N2 C5 1.397(9) . ?
C5 N1 1.317(8) . ?
C5 C4 1.406(9) . ?
C4 C3 1.357(11) . ?
C3 C2 1.364(11) . ?
C2 C1 1.359(9) . ?
C1 N1 1.347(9) . ?
P O1 1.484(4) . ?
P O2 1.479(4) . ?
P O3 1.570(5) . ?
P O4 1.561(5) . ?
O3 V 1.830(4) . ?
O2 Cu 1.896(4) 2_666 ?
O4 V 1.825(5) 2_766 ?
V O4 1.825(5) 2_766 y
V O5 1.589(5) . y
V O6 1.590(5) . y
